data_4342407
loop_
_publ_author_name
'Feng, Jiang-He'
'Hu, Chun-Li'
'Xu, Xiang'
'Kong, Fang'
'Mao, Jiang-Gao'

_publ_section_title
;
 Na2RE2TeO4(BO3)2 (RE = Y, Dy-Lu): Luminescent and Structural Studies on a
 Series of Mixed Metal Borotellurates.
;
_journal_issue 5
_journal_name_full 'Inorganic chemistry'
_journal_page_first 2447
_journal_paper_doi 10.1021/ic503068s
_journal_volume 54
_journal_year 2015
_chemical_formula_sum 'B2 Na2 O10 Te Yb2'
_chemical_formula_weight 701.28
_chemical_name_systematic
; 
 ? 
;
_space_group_IT_number 14
_symmetry_cell_setting monoclinic
_symmetry_space_group_name_Hall '-P 2ybc'
_symmetry_space_group_name_H-M 'P 1 21/c 1'
_atom_sites_solution_hydrogens nome
_atom_sites_solution_primary direct
_atom_sites_solution_secondary difmap
_audit_creation_method SHELXL-97
_cell_angle_alpha 90.00
_cell_angle_beta 103.972(10)
_cell_angle_gamma 90.00
_cell_formula_units_Z 2
_cell_length_a 6.2631(6)
_cell_length_b 9.8269(9)
_cell_length_c 6.6741(7)
_cell_measurement_temperature 293(2)
_cell_measurement_theta_max 26.3149
_cell_measurement_theta_min 3.1390
_cell_volume 398.62(7)
_computing_structure_refinement 'SHELXL-97 (Sheldrick, 1997)'
_computing_structure_solution 'SHELXS-97 (Sheldrick, 1990)'
_diffrn_ambient_temperature 293(2)
_diffrn_measured_fraction_theta_full 1.000
_diffrn_measured_fraction_theta_max 1.000
_diffrn_measurement_device_type 'SuperNova, Dual, Cu at zero, Atlas'
_diffrn_radiation_monochromator mirror
_diffrn_radiation_source 'SuperNova (Mo) X-ray Source'
_diffrn_radiation_type MoK\a
_diffrn_radiation_wavelength 0.71073
_diffrn_reflns_av_R_equivalents 0.0848
_diffrn_reflns_av_sigmaI/netI 0.0740
_diffrn_reflns_limit_h_max 7
_diffrn_reflns_limit_h_min -6
_diffrn_reflns_limit_k_max 12
_diffrn_reflns_limit_k_min -12
_diffrn_reflns_limit_l_max 8
_diffrn_reflns_limit_l_min -7
_diffrn_reflns_number 2541
_diffrn_reflns_theta_full 26.37
_diffrn_reflns_theta_max 26.37
_diffrn_reflns_theta_min 3.35
_exptl_absorpt_coefficient_mu 27.059
_exptl_absorpt_correction_T_max 1.00000
_exptl_absorpt_correction_T_min 0.23107
_exptl_absorpt_correction_type multi-scan
_exptl_crystal_colour colourless
_exptl_crystal_density_diffrn 5.843
_exptl_crystal_density_method 'not measured'
_exptl_crystal_description block
_exptl_crystal_F_000 608
_refine_diff_density_max 2.528
_refine_diff_density_min -3.420
_refine_diff_density_rms 0.546
_refine_ls_extinction_coef 0.0029(5)
_refine_ls_extinction_expression Fc^*^=kFc[1+0.001xFc^2^\l^3^/sin(2\q)]^-1/4^
_refine_ls_extinction_method SHELXL
_refine_ls_goodness_of_fit_ref 1.047
_refine_ls_hydrogen_treatment nome
_refine_ls_matrix_type full
_refine_ls_number_parameters 80
_refine_ls_number_reflns 814
_refine_ls_number_restraints 18
_refine_ls_restrained_S_all 1.037
_refine_ls_R_factor_all 0.0477
_refine_ls_R_factor_gt 0.0373
_refine_ls_shift/su_max 0.009
_refine_ls_shift/su_mean 0.001
_refine_ls_structure_factor_coef Fsqd
_refine_ls_weighting_details 'calc w=1/[\s^2^(Fo^2^)+(0.0350P)^2^+0.0000P] where P=(Fo^2^+2Fc^2^)/3'
_refine_ls_weighting_scheme calc
_refine_ls_wR_factor_gt 0.0828
_refine_ls_wR_factor_ref 0.0911
_reflns_number_gt 668
_reflns_number_total 814
_reflns_threshold_expression >2sigma(I)
_cod_data_source_file ic503068s_si_002.cif
_cod_data_source_block Na2Yb2TeB2O10
_cod_depositor_comments 'Adding full bibliography for 4342402--4342408.cif.'
_cod_original_sg_symbol_H-M P2(1)/c
_cod_original_formula_sum 'B2 Na2 O10 Te Yb2 '
_cod_database_code 4342407

loop_
_symmetry_equiv_pos_as_xyz
'x, y, z'
'-x, y+1/2, -z+1/2'
'-x, -y, -z'
'x, -y-1/2, z-1/2'

loop_
_atom_site_label
_atom_site_type_symbol
_atom_site_fract_x
_atom_site_fract_y
_atom_site_fract_z
_atom_site_U_iso_or_equiv
_atom_site_adp_type
_atom_site_occupancy
_atom_site_symmetry_multiplicity
_atom_site_calc_flag
_atom_site_refinement_flags
Yb1 Yb 0.12674(8) 0.83415(5) 0.02377(8) 0.0056(3) Uani 1 1 d .
Te1 Te 0.0000 0.5000 0.0000 0.0047(3) Uani 1 2 d S
Na1 Na -0.4180(10) 0.6106(5) 0.1665(8) 0.0173(12) Uani 1 1 d .
O1 O 0.4800(14) 0.8287(7) 0.0525(13) 0.0058(18) Uani 1 1 d U
O2 O -0.0021(14) 0.6503(8) 0.1789(13) 0.0072(19) Uani 1 1 d .
O3 O 0.2885(15) 0.4348(9) 0.1653(14) 0.011(2) Uani 1 1 d .
O4 O -0.1971(14) 0.9381(8) 0.0074(13) 0.0070(18) Uani 1 1 d U
O5 O -0.1635(15) 0.3838(9) 0.1362(14) 0.011(2) Uani 1 1 d .
B1 B 0.337(2) 0.3984(14) 0.374(2) 0.007(3) Uani 1 1 d U

loop_
_atom_site_aniso_label
_atom_site_aniso_U_11
_atom_site_aniso_U_22
_atom_site_aniso_U_33
_atom_site_aniso_U_23
_atom_site_aniso_U_13
_atom_site_aniso_U_12
Yb1 0.0047(4) 0.0085(4) 0.0034(4) 0.0002(2) 0.0007(2) -0.0002(2)
Te1 0.0046(6) 0.0078(6) 0.0013(6) -0.0006(4) -0.0003(5) -0.0006(5)
Na1 0.023(3) 0.014(3) 0.016(3) 0.003(2) 0.007(3) -0.002(2)
O1 0.003(3) 0.009(3) 0.006(3) 0.001(2) 0.001(2) -0.002(2)
O2 0.009(5) 0.009(4) 0.004(5) -0.005(3) 0.001(4) -0.001(4)
O3 0.008(5) 0.019(5) 0.006(5) 0.001(4) 0.002(4) 0.002(4)
O4 0.008(3) 0.008(3) 0.005(3) 0.002(2) 0.001(2) 0.002(2)
O5 0.010(5) 0.010(4) 0.012(5) -0.004(4) 0.001(4) 0.000(4)
B1 0.007(4) 0.007(4) 0.005(4) -0.001(3) 0.000(3) -0.002(3)

loop_
_atom_type_symbol
_atom_type_description
_atom_type_scat_dispersion_real
_atom_type_scat_dispersion_imag
_atom_type_scat_source
B B 0.0013 0.0007 'International Tables Vol C Tables 4.2.6.8 and 6.1.1.4'
O O 0.0106 0.0060 'International Tables Vol C Tables 4.2.6.8 and 6.1.1.4'
Na Na 0.0362 0.0249 'International Tables Vol C Tables 4.2.6.8 and 6.1.1.4'
Te Te -0.5308 1.6751 'International Tables Vol C Tables 4.2.6.8 and 6.1.1.4'
Yb Yb -0.3850 5.5486 'International Tables Vol C Tables 4.2.6.8 and 6.1.1.4'

loop_
_geom_angle_atom_site_label_1
_geom_angle_atom_site_label_2
_geom_angle_atom_site_label_3
_geom_angle
_geom_angle_site_symmetry_1
_geom_angle_site_symmetry_3
O1 Yb1 O4 154.3(3) . .
O1 Yb1 O2 101.4(3) . 4_575
O4 Yb1 O2 79.8(3) . 4_575
O1 Yb1 O5 93.5(3) . 2
O4 Yb1 O5 79.9(3) . 2
O2 Yb1 O5 158.2(3) 4_575 2
O1 Yb1 O4 79.6(3) . 3_575
O4 Yb1 O4 75.2(3) . 3_575
O2 Yb1 O4 82.6(3) 4_575 3_575
O5 Yb1 O4 84.6(3) 2 3_575
O1 Yb1 O2 113.4(3) . .
O4 Yb1 O2 88.2(3) . .
O2 Yb1 O2 115.5(3) 4_575 .
O5 Yb1 O2 71.6(3) 2 .
O4 Yb1 O2 153.2(3) 3_575 .
O1 Yb1 O5 79.3(3) . 3_565
O4 Yb1 O5 124.0(3) . 3_565
O2 Yb1 O5 70.1(3) 4_575 3_565
O5 Yb1 O5 129.0(3) 2 3_565
O4 Yb1 O5 141.1(3) 3_575 3_565
O2 Yb1 O5 65.8(3) . 3_565
O1 Yb1 B1 160.4(3) . 2
O4 Yb1 B1 21.2(3) . 2
O2 Yb1 B1 94.8(3) 4_575 2
O5 Yb1 B1 68.0(4) 2 2
O4 Yb1 B1 91.8(3) 3_575 2
O2 Yb1 B1 68.2(3) . 2
O5 Yb1 B1 117.0(3) 3_565 2
O1 Yb1 B1 64.0(3) . 4_575
O4 Yb1 B1 92.6(3) . 4_575
O2 Yb1 B1 72.5(3) 4_575 4_575
O5 Yb1 B1 100.6(3) 2 4_575
O4 Yb1 B1 21.8(3) 3_575 4_575
O2 Yb1 B1 171.9(3) . 4_575
O5 Yb1 B1 119.8(3) 3_565 4_575
B1 Yb1 B1 111.4(3) 2 4_575
O1 Yb1 Te1 101.71(19) . .
O4 Yb1 Te1 103.9(2) . .
O2 Yb1 Te1 89.76(19) 4_575 .
O5 Yb1 Te1 102.8(2) 2 .
O4 Yb1 Te1 172.3(2) 3_575 .
O2 Yb1 Te1 32.9(2) . .
O5 Yb1 Te1 33.6(2) 3_565 .
B1 Yb1 Te1 89.2(3) 2 .
B1 Yb1 Te1 153.3(2) 4_575 .
O1 Yb1 Na1 39.2(2) . 1_655
O4 Yb1 Na1 162.2(2) . 1_655
O2 Yb1 Na1 112.5(2) 4_575 1_655
O5 Yb1 Na1 89.1(2) 2 1_655
O4 Yb1 Na1 117.9(2) 3_575 1_655
O2 Yb1 Na1 75.0(2) . 1_655
O5 Yb1 Na1 54.3(2) 3_565 1_655
B1 Yb1 Na1 141.1(3) 2 1_655
B1 Yb1 Na1 103.2(3) 4_575 1_655
Te1 Yb1 Na1 64.79(9) . 1_655
O1 Yb1 Yb1 116.55(19) . 3_575
O4 Yb1 Yb1 38.1(2) . 3_575
O2 Yb1 Yb1 78.88(19) 4_575 3_575
O5 Yb1 Yb1 80.3(2) 2 3_575
O4 Yb1 Yb1 37.1(2) 3_575 3_575
O2 Yb1 Yb1 123.3(2) . 3_575
O5 Yb1 Yb1 147.7(2) 3_565 3_575
B1 Yb1 Yb1 55.8(2) 2 3_575
B1 Yb1 Yb1 55.7(3) 4_575 3_575
Te1 Yb1 Yb1 141.47(2) . 3_575
Na1 Yb1 Yb1 153.23(9) 1_655 3_575
O2 Te1 O2 180.0(4) 3_565 .
O2 Te1 O5 85.4(4) 3_565 .
O2 Te1 O5 94.6(4) . .
O2 Te1 O5 94.6(4) 3_565 3_565
O2 Te1 O5 85.4(4) . 3_565
O5 Te1 O5 180.000(1) . 3_565
O2 Te1 O3 87.4(4) 3_565 .
O2 Te1 O3 92.6(4) . .
O5 Te1 O3 93.6(4) . .
O5 Te1 O3 86.4(4) 3_565 .
O2 Te1 O3 92.6(4) 3_565 3_565
O2 Te1 O3 87.4(4) . 3_565
O5 Te1 O3 86.4(4) . 3_565
O5 Te1 O3 93.6(4) 3_565 3_565
O3 Te1 O3 180.000(1) . 3_565
O2 Te1 Na1 53.1(3) 3_565 3_565
O2 Te1 Na1 126.9(3) . 3_565
O5 Te1 Na1 122.0(3) . 3_565
O5 Te1 Na1 58.0(3) 3_565 3_565
O3 Te1 Na1 52.0(3) . 3_565
O3 Te1 Na1 128.0(3) 3_565 3_565
O2 Te1 Na1 126.9(3) 3_565 .
O2 Te1 Na1 53.1(3) . .
O5 Te1 Na1 58.0(3) . .
O5 Te1 Na1 122.0(3) 3_565 .
O3 Te1 Na1 128.0(3) . .
O3 Te1 Na1 52.0(3) 3_565 .
Na1 Te1 Na1 180.00(10) 3_565 .
O2 Te1 Yb1 41.5(2) 3_565 3_565
O2 Te1 Yb1 138.5(2) . 3_565
O5 Te1 Yb1 44.9(3) . 3_565
O5 Te1 Yb1 135.1(3) 3_565 3_565
O3 Te1 Yb1 83.3(3) . 3_565
O3 Te1 Yb1 96.7(3) 3_565 3_565
Na1 Te1 Yb1 81.89(9) 3_565 3_565
Na1 Te1 Yb1 98.11(9) . 3_565
O2 Te1 Yb1 138.5(2) 3_565 .
O2 Te1 Yb1 41.5(2) . .
O5 Te1 Yb1 135.1(3) . .
O5 Te1 Yb1 44.9(3) 3_565 .
O3 Te1 Yb1 96.7(3) . .
O3 Te1 Yb1 83.3(3) 3_565 .
Na1 Te1 Yb1 98.11(9) 3_565 .
Na1 Te1 Yb1 81.89(9) . .
Yb1 Te1 Yb1 180.0 3_565 .
O2 Te1 Na1 74.9(3) 3_565 3_465
O2 Te1 Na1 105.1(3) . 3_465
O5 Te1 Na1 50.5(3) . 3_465
O5 Te1 Na1 129.5(3) 3_565 3_465
O3 Te1 Na1 140.4(3) . 3_465
O3 Te1 Na1 39.6(3) 3_565 3_465
Na1 Te1 Na1 127.67(16) 3_565 3_465
Na1 Te1 Na1 52.33(16) . 3_465
Yb1 Te1 Na1 59.82(8) 3_565 3_465
Yb1 Te1 Na1 120.18(8) . 3_465
O2 Te1 Na1 105.1(3) 3_565 1_655
O2 Te1 Na1 74.9(3) . 1_655
O5 Te1 Na1 129.5(3) . 1_655
O5 Te1 Na1 50.5(3) 3_565 1_655
O3 Te1 Na1 39.6(3) . 1_655
O3 Te1 Na1 140.4(3) 3_565 1_655
Na1 Te1 Na1 52.33(16) 3_565 1_655
Na1 Te1 Na1 127.67(16) . 1_655
Yb1 Te1 Na1 120.18(8) 3_565 1_655
Yb1 Te1 Na1 59.82(8) . 1_655
Na1 Te1 Na1 180.0 3_465 1_655
O1 Na1 O4 123.0(4) 1_455 4_576
O1 Na1 O3 119.4(4) 1_455 1_455
O4 Na1 O3 96.8(3) 4_576 1_455
O1 Na1 O3 89.8(3) 1_455 3_565
O4 Na1 O3 123.3(4) 4_576 3_565
O3 Na1 O3 105.0(3) 1_455 3_565
O1 Na1 O2 93.8(3) 1_455 .
O4 Na1 O2 70.1(3) 4_576 .
O3 Na1 O2 145.3(3) 1_455 .
O3 Na1 O2 62.3(3) 3_565 .
O1 Na1 O5 147.0(3) 1_455 .
O4 Na1 O5 72.6(3) 4_576 .
O3 Na1 O5 83.1(3) 1_455 .
O3 Na1 O5 59.5(3) 3_565 .
O2 Na1 O5 62.4(3) . .
O1 Na1 O1 89.9(3) 1_455 4_476
O4 Na1 O1 52.7(3) 4_576 4_476
O3 Na1 O1 79.9(3) 1_455 4_476
O3 Na1 O1 174.4(4) 3_565 4_476
O2 Na1 O1 112.2(3) . 4_476
O5 Na1 O1 119.3(3) . 4_476
O1 Na1 O5 67.7(3) 1_455 3_465
O4 Na1 O5 151.5(4) 4_576 3_465
O3 Na1 O5 58.3(3) 1_455 3_465
O3 Na1 O5 79.8(3) 3_565 3_465
O2 Na1 O5 138.2(3) . 3_465
O5 Na1 O5 113.8(3) . 3_465
O1 Na1 O5 105.2(3) 4_476 3_465
O1 Na1 B1 26.5(4) 1_455 2
O4 Na1 B1 102.1(4) 4_576 2
O3 Na1 B1 144.4(4) 1_455 2
O3 Na1 B1 89.4(4) 3_565 2
O2 Na1 B1 70.2(4) . 2
O5 Na1 B1 131.3(4) . 2
O1 Na1 B1 87.9(3) 4_476 2
O5 Na1 B1 93.8(4) 3_465 2
O1 Na1 B1 109.3(4) 1_455 3_566
O4 Na1 B1 26.8(4) 4_576 3_566
O3 Na1 B1 85.8(4) 1_455 3_566
O3 Na1 B1 150.1(4) 3_565 3_566
O2 Na1 B1 92.9(4) . 3_566
O5 Na1 B1 95.3(4) . 3_566
O1 Na1 B1 26.1(3) 4_476 3_566
O5 Na1 B1 128.2(4) 3_465 3_566
B1 Na1 B1 97.8(4) 2 3_566
O1 Na1 Na1 113.4(4) 1_455 3_465
O4 Na1 Na1 123.6(3) 4_576 3_465
O3 Na1 Na1 53.3(2) 1_455 3_465
O3 Na1 Na1 51.7(2) 3_565 3_465
O2 Na1 Na1 106.4(3) . 3_465
O5 Na1 Na1 58.8(3) . 3_465
O1 Na1 Na1 133.1(3) 4_476 3_465
O5 Na1 Na1 55.0(2) 3_465 3_465
B1 Na1 Na1 130.7(4) 2 3_465
B1 Na1 Na1 131.3(4) 3_566 3_465
O1 Na1 B1 129.9(4) 1_455 1_455
O4 Na1 B1 71.2(4) 4_576 1_455
O3 Na1 B1 26.3(3) 1_455 1_455
O3 Na1 B1 124.1(4) 3_565 1_455
O2 Na1 B1 133.0(4) . 1_455
O5 Na1 B1 81.3(4) . 1_455
O1 Na1 B1 59.7(3) 4_476 1_455
O5 Na1 B1 82.1(4) 3_465 1_455
B1 Na1 B1 144.5(3) 2 1_455
B1 Na1 B1 60.1(5) 3_566 1_455
Na1 Na1 B1 74.7(3) 3_465 1_455
B1 O1 Yb1 142.4(8) 2_655 .
B1 O1 Na1 102.2(8) 2_655 1_655
Yb1 O1 Na1 104.3(3) . 1_655
B1 O1 Na1 82.0(7) 2_655 4_675
Yb1 O1 Na1 111.0(4) . 4_675
Na1 O1 Na1 112.7(3) 1_655 4_675
Te1 O2 Yb1 129.7(4) . 4_576
Te1 O2 Yb1 105.6(4) . .
Yb1 O2 Yb1 109.0(3) 4_576 .
Te1 O2 Na1 91.3(3) . .
Yb1 O2 Na1 98.7(3) 4_576 .
Yb1 O2 Na1 123.5(4) . .
B1 O3 Te1 125.8(8) . .
B1 O3 Na1 101.0(8) . 1_655
Te1 O3 Na1 110.3(4) . 1_655
B1 O3 Na1 140.9(8) . 3_565
Te1 O3 Na1 90.7(4) . 3_565
Na1 O3 Na1 75.0(3) 1_655 3_565
B1 O4 Yb1 122.4(8) 2 .
B1 O4 Yb1 119.5(7) 2 3_575
Yb1 O4 Yb1 104.8(3) . 3_575
B1 O4 Na1 100.8(8) 2 4_575
Yb1 O4 Na1 105.1(3) . 4_575
Yb1 O4 Na1 100.8(3) 3_575 4_575
Te1 O5 Yb1 131.8(5) . 2_545
Te1 O5 Yb1 101.5(4) . 3_565
Yb1 O5 Yb1 104.6(3) 2_545 3_565
Te1 O5 Na1 86.4(3) . .
Yb1 O5 Na1 91.2(3) 2_545 .
Yb1 O5 Na1 149.0(4) 3_565 .
Te1 O5 Na1 99.0(4) . 3_465
Yb1 O5 Na1 123.7(4) 2_545 3_465
Yb1 O5 Na1 82.9(3) 3_565 3_465
Na1 O5 Na1 66.2(3) . 3_465
O1 B1 O4 123.6(12) 2_645 2_545
O1 B1 O3 117.2(11) 2_645 .
O4 B1 O3 119.2(12) 2_545 .
O1 B1 Na1 51.2(6) 2_645 2_545
O4 B1 Na1 119.0(8) 2_545 2_545
O3 B1 Na1 99.0(8) . 2_545
O1 B1 Na1 71.9(7) 2_645 3_566
O4 B1 Na1 52.5(6) 2_545 3_566
O3 B1 Na1 166.6(9) . 3_566
Na1 B1 Na1 94.5(4) 2_545 3_566
O1 B1 Na1 91.9(8) 2_645 1_655
O4 B1 Na1 121.3(8) 2_545 1_655
O3 B1 Na1 52.8(6) . 1_655
Na1 B1 Na1 119.7(5) 2_545 1_655
Na1 B1 Na1 119.9(5) 3_566 1_655
O1 B1 Yb1 124.8(8) 2_645 2_545
O4 B1 Yb1 36.4(6) 2_545 2_545
O3 B1 Yb1 105.9(8) . 2_545
Na1 B1 Yb1 91.0(4) 2_545 2_545
Na1 B1 Yb1 73.4(3) 3_566 2_545
Na1 B1 Yb1 143.0(5) 1_655 2_545
O1 B1 Yb1 134.0(9) 2_645 4_576
O4 B1 Yb1 38.7(5) 2_545 4_576
O3 B1 Yb1 95.4(7) . 4_576
Na1 B1 Yb1 157.6(5) 2_545 4_576
Na1 B1 Yb1 71.7(3) 3_566 4_576
Na1 B1 Yb1 82.7(4) 1_655 4_576
Yb1 B1 Yb1 68.6(3) 2_545 4_576

loop_
_geom_bond_atom_site_label_1
_geom_bond_atom_site_label_2
_geom_bond_distance
_geom_bond_site_symmetry_2
Yb1 O1 2.175(8) .
Yb1 O4 2.250(9) .
Yb1 O2 2.253(9) 4_575
Yb1 O5 2.278(9) 2
Yb1 O4 2.300(8) 3_575
Yb1 O2 2.322(8) .
Yb1 O5 2.428(8) 3_565
Yb1 B1 3.199(14) 2
Yb1 B1 3.204(14) 4_575
Yb1 Te1 3.3729(6) .
Yb1 Na1 3.543(6) 1_655
Yb1 Yb1 3.6059(10) 3_575
Te1 O2 1.901(8) 3_565
Te1 O2 1.901(8) .
Te1 O5 1.905(9) .
Te1 O5 1.905(9) 3_565
Te1 O3 1.982(9) .
Te1 O3 1.982(9) 3_565
Te1 Na1 3.267(6) 3_565
Te1 Na1 3.267(6) .
Te1 Yb1 3.3729(6) 3_565
Te1 Na1 3.708(6) 3_465
Te1 Na1 3.708(6) 1_655
Na1 O1 2.312(9) 1_455
Na1 O4 2.408(10) 4_576
Na1 O3 2.521(10) 1_455
Na1 O3 2.574(10) 3_565
Na1 O2 2.615(10) .
Na1 O5 2.776(10) .
Na1 O1 2.863(10) 4_476
Na1 O5 2.898(12) 3_465
Na1 B1 2.898(15) 2
Na1 B1 2.983(15) 3_566
Na1 Na1 3.101(11) 3_465
Na1 B1 3.109(15) 1_455
O1 B1 1.325(17) 2_655
O1 Na1 2.312(9) 1_655
O1 Na1 2.863(10) 4_675
O2 Yb1 2.253(9) 4_576
O3 B1 1.402(16) .
O3 Na1 2.521(10) 1_655
O3 Na1 2.574(10) 3_565
O4 B1 1.368(17) 2
O4 Yb1 2.300(8) 3_575
O4 Na1 2.408(10) 4_575
O5 Yb1 2.278(9) 2_545
O5 Yb1 2.428(8) 3_565
O5 Na1 2.898(12) 3_465
B1 O1 1.325(17) 2_645
B1 O4 1.368(16) 2_545
B1 Na1 2.898(15) 2_545
B1 Na1 2.983(15) 3_566
B1 Na1 3.109(15) 1_655
B1 Yb1 3.199(14) 2_545
B1 Yb1 3.204(14) 4_576
